data_1558661
loop_
_publ_author_name
'Chen, Ming'
'Wang, Wen-Jing'
'Li, Ni-Ping'
'Zeng, Hu-Hu'
'Guo, Hong'
'Jiang, Ren-Wang'
'Wang, Lei'
'Ye, Wen-Cai'

_publ_section_title
;
 Myrcaulones A--C, Unusual Rearranged Triketone--Terpene Adducts from
 Myrciaria cauliflora
;
_journal_name_full 'Journal of Natural Products'
_journal_paper_doi 10.1021/acs.jnatprod.0c00283
_journal_year 2020
_chemical_absolute_configuration rm
_chemical_formula_moiety 'C23 H34 O4'
_chemical_formula_sum 'C23 H34 O4'
_chemical_formula_weight 374.50
_space_group_crystal_system triclinic
_space_group_IT_number 1
_space_group_name_Hall 'P 1'
_space_group_name_H-M_alt 'P 1'
_atom_sites_solution_hydrogens geom
_atom_sites_solution_primary dual
_audit_creation_date 2020-06-17
_audit_creation_method
;
Olex2 1.2
(compiled 2018.05.29 svn.r3508 for OlexSys, GUI svn.r5506)
;
_cell_angle_alpha 110.288(11)
_cell_angle_beta 110.241(13)
_cell_angle_gamma 91.134(13)
_cell_formula_units_Z 3
_cell_length_a 10.715(2)
_cell_length_b 11.6367(16)
_cell_length_c 14.6771(16)
_cell_measurement_reflns_used 3249
_cell_measurement_temperature 190(2)
_cell_measurement_theta_max 73.6170
_cell_measurement_theta_min 3.4360
_cell_volume 1590.1(5)
_computing_molecular_graphics 'Olex2 (Dolomanov et al., 2009)'
_computing_publication_material 'Olex2 (Dolomanov et al., 2009)'
_computing_structure_refinement 'ShelXL (Sheldrick, 2015)'
_computing_structure_solution 'ShelXT (Sheldrick, 2015)'
_diffrn_ambient_temperature 190(2)
_diffrn_measured_fraction_theta_full 0.962
_diffrn_measured_fraction_theta_max 0.962
_diffrn_measurement_device_type 'Rigaku Oxford SuperNova'
_diffrn_radiation_type CuK\a
_diffrn_radiation_wavelength 1.54184
_diffrn_reflns_av_unetI/netI 0.1178
_diffrn_reflns_Laue_measured_fraction_full 0.962
_diffrn_reflns_Laue_measured_fraction_max 0.962
_diffrn_reflns_limit_h_max 12
_diffrn_reflns_limit_h_min -12
_diffrn_reflns_limit_k_max 13
_diffrn_reflns_limit_k_min -13
_diffrn_reflns_limit_l_max 17
_diffrn_reflns_limit_l_min -16
_diffrn_reflns_number 6170
_diffrn_reflns_point_group_measured_fraction_full 0.591
_diffrn_reflns_point_group_measured_fraction_max 0.591
_diffrn_reflns_theta_full 66.596
_diffrn_reflns_theta_max 66.596
_diffrn_reflns_theta_min 5.559
_exptl_absorpt_coefficient_mu 0.624
_exptl_absorpt_correction_T_max 1.00000
_exptl_absorpt_correction_T_min 0.49365
_exptl_absorpt_correction_type multi-scan
_exptl_crystal_colour colourless
_exptl_crystal_colour_primary colourless
_exptl_crystal_density_diffrn 1.1733
_exptl_crystal_density_method 'not measured'
_exptl_crystal_description block
_exptl_crystal_F_000 613.8875
_exptl_crystal_size_max 0.12
_exptl_crystal_size_mid 0.1
_exptl_crystal_size_min 0.08
_refine_diff_density_max 0.682
_refine_diff_density_min -0.500
_refine_diff_density_rms 0.110
_refine_ls_abs_structure_details
;
 Classical Flack method preferred over Parsons because s.u. lower.
;
_refine_ls_abs_structure_Flack 0.2(4)
_refine_ls_extinction_method none
_refine_ls_goodness_of_fit_ref 1.216
_refine_ls_hydrogen_treatment constr
_refine_ls_matrix_type full
_refine_ls_number_parameters 731
_refine_ls_number_reflns 6170
_refine_ls_number_restraints 3
_refine_ls_restrained_S_all 1.216
_refine_ls_R_factor_all 0.1496
_refine_ls_R_factor_gt 0.1277
_refine_ls_shift/su_max 0.001
_refine_ls_shift/su_mean 0.000
_refine_ls_structure_factor_coef Fsqd
_refine_ls_weighting_details 'w=1/[\s^2^(Fo^2^)+(0.2000P)^2^] where P=(Fo^2^+2Fc^2^)/3'
_refine_ls_weighting_scheme calc
_refine_ls_wR_factor_gt 0.3099
_refine_ls_wR_factor_ref 0.3520
_reflns_Friedel_coverage 0.227
_reflns_Friedel_fraction_full 0.219
_reflns_Friedel_fraction_max 0.219
_reflns_number_gt 4669
_reflns_number_total 6170
_reflns_threshold_expression 'I > 2\s(I)'
_cod_data_source_file np0c00283_si_003.cif
_cod_data_source_block w1
_cod_original_cell_volume 1590.1(4)
_cod_database_code 1558661
_shelx_shelxl_version_number 2014/7
_shelx_space_group_comment
;
The symmetry employed for this shelxl refinement is uniquely defined
by the following loop, which should always be used as a source of
symmetry information in preference to the above space-group names.
They are only intended as comments.
;
_olex2_refinement_description
;
1. Twinned data refinement
 Scales: 0.731(10)
 0.269(10)
2. Fixed Uiso
 At 1.2 times of:
  All C(H) groups, All C(H,H) groups
 At 1.5 times of:
  All C(H,H,H) groups
3.a Ternary CH refined with riding coordinates:
 C2(H2), C4(H4), C6'(H6'), C7'(H7'), C2A(H2A), C4A(H4A), C6B(H6BA), C7B(H7BA),
 C2C(H2C), C4C(H4C), C6D(H6D), C7D(H7D)
3.b Secondary CH2 refined with riding coordinates:
 C3(H3A,H3B), C5(H5A,H5B), C6(H6A,H6B), C7(H7A,H7B), C4'(H4'A,H4'B), C9'(H9'A,
 H9'B), C3A(H3AA,H3AB), C5A(H5AA,H5AB), C6A(H6AA,H6AB), C7A(H7AA,H7AB),
 C4B(H4BA,H4BB), C9B(H9BA,H9BB), C3C(H3CA,H3CB), C5C(H5CA,H5CB), C6C(H6CA,H6CB),
  C7C(H7CA,H7CB), C4D(H4DA,H4DB), C9D(H9DA,H9DB)
3.c Me refined with riding coordinates:
 C9(H9A,H9B,H9C), C10(H10A,H10B,H10C), C8'(H8'A,H8'B,H8'C), C11'(H11A,H11B,
 H11C), C12'(H12A,H12B,H12C), C13'(H13A,H13B,H13C), C9A(H9AA,H9AB,H9AC),
 C10A(H10D,H10E,H10F), C8B(H8BA,H8BB,H8BC), C11B(H11D,H11E,H11F), C12B(H12D,
 H12E,H12F), C13B(H13D,H13E,H13F), C9C(H9CA,H9CB,H9CC), C10C(H10G,H10H,H10I),
 C8D(H8DA,H8DB,H8DC), C11D(H11G,H11H,H11I), C12D(H12G,H12H,H12I), C13D(H13G,
 H13H,H13I)
;
_olex2_submission_special_instructions 'No special instructions were received'

loop_
_space_group_symop_operation_xyz
'x, y, z'

loop_
_atom_site_label
_atom_site_type_symbol
_atom_site_fract_x
_atom_site_fract_y
_atom_site_fract_z
_atom_site_U_iso_or_equiv
_atom_site_adp_type
_atom_site_occupancy
_atom_site_site_symmetry_order
_atom_site_calc_flag
_atom_site_refinement_flags_posn
_atom_site_refinement_flags_adp
_atom_site_refinement_flags_occupancy
_atom_site_disorder_assembly
_atom_site_disorder_group
O1 O -0.9512(12) -0.3677(11) -0.2110(7) 0.075(3) Uani 1 1 d . . . . .
O2 O -0.8653(8) -0.4870(7) -0.0145(6) 0.0485(17) Uani 1 1 d . . . . .
O3 O -0.7325(8) -0.6766(7) -0.2993(6) 0.0487(17) Uani 1 1 d . . . . .
O4 O -0.6287(8) -0.3297(6) 0.0121(5) 0.0446(16) Uani 1 1 d . . . . .
C1 C -0.5961(13) -0.6766(10) -0.3032(8) 0.047(2) Uani 1 1 d . . . . .
C2 C -0.5166(13) -0.7373(11) -0.2273(9) 0.052(3) Uani 1 1 d . . . . .
H2 H -0.5052 -0.6913 -0.1542 0.062 Uiso 1 1 calc R . . . .
C3 C -0.5801(14) -0.8736(10) -0.2695(9) 0.051(3) Uani 1 1 d . . . . .
H3A H -0.6745 -0.8920 -0.3151 0.061 Uiso 1 1 calc R . . . .
H3B H -0.5629 -0.9098 -0.2167 0.061 Uiso 1 1 calc R . . . .
C4 C -0.4759(13) -0.8963(8) -0.3297(9) 0.050(3) Uani 1 1 d . . . . .
H4 H -0.4374 -0.9731 -0.3362 0.060 Uiso 1 1 calc R . . . .
C5 C -0.5441(13) -0.8779(11) -0.4302(8) 0.051(3) Uani 1 1 d . . . . .
H5A H -0.6073 -0.9522 -0.4806 0.061 Uiso 1 1 calc R . . . .
H5B H -0.4771 -0.8662 -0.4582 0.061 Uiso 1 1 calc R . . . .
C6 C -0.6213(14) -0.7642(11) -0.4173(9) 0.052(3) Uani 1 1 d . . . . .
H6A H -0.5969 -0.7155 -0.4523 0.063 Uiso 1 1 calc R . . . .
H6B H -0.7170 -0.7953 -0.4535 0.063 Uiso 1 1 calc R . . . .
C7 C -0.5396(13) -0.5448(9) -0.2791(8) 0.045(2) Uani 1 1 d . . . . .
H7A H -0.5996 -0.5152 -0.3298 0.053 Uiso 1 1 calc R . . . .
H7B H -0.4531 -0.5438 -0.2865 0.053 Uiso 1 1 calc R . . . .
C8 C -0.3861(12) -0.7790(9) -0.2405(8) 0.045(2) Uani 1 1 d . . . . .
C9 C -0.2989(14) -0.8057(12) -0.1454(9) 0.058(3) Uani 1 1 d . . . . .
H9A H -0.2442 -0.7300 -0.0914 0.086 Uiso 1 1 calc R . . . .
H9B H -0.3556 -0.8398 -0.1198 0.086 Uiso 1 1 calc R . . . .
H9C H -0.2419 -0.8640 -0.1653 0.086 Uiso 1 1 calc R . . . .
C10 C -0.2902(14) -0.7044(13) -0.2663(12) 0.059(3) Uani 1 1 d . . . . .
H10A H -0.3413 -0.6856 -0.3261 0.089 Uiso 1 1 calc R . . . .
H10B H -0.2467 -0.6286 -0.2072 0.089 Uiso 1 1 calc R . . . .
H10C H -0.2234 -0.7529 -0.2817 0.089 Uiso 1 1 calc R . . . .
C1' C -0.6452(11) -0.4837(9) -0.1505(6) 0.042(2) Uani 1 1 d . . . . .
C2' C -0.6909(11) -0.4169(10) -0.0669(8) 0.043(2) Uani 1 1 d . . . . .
C3' C -0.8414(12) -0.4732(10) -0.0983(7) 0.046(2) Uani 1 1 d . . . . .
C4' C -0.8684(12) -0.5924(11) -0.1944(9) 0.054(3) Uani 1 1 d . . . . .
H4'A H -0.8810 -0.6654 -0.1790 0.064 Uiso 1 1 calc R . . . .
H4'B H -0.9471 -0.5937 -0.2532 0.064 Uiso 1 1 calc R . . . .
C5' C -0.7404(11) -0.5844(9) -0.2163(7) 0.041(2) Uani 1 1 d . . . . .
C6' C -0.5215(11) -0.4564(10) -0.1683(8) 0.043(2) Uani 1 1 d . . . . .
H6' H -0.4446 -0.4738 -0.1176 0.051 Uiso 1 1 calc R . . . .
C7' C -0.4921(13) -0.3173(9) -0.1555(9) 0.048(2) Uani 1 1 d . . . . .
H7' H -0.4746 -0.2659 -0.0822 0.057 Uiso 1 1 calc R . . . .
C8' C -0.6138(17) -0.2767(12) -0.2232(10) 0.065(4) Uani 1 1 d . . . . .
H8'A H -0.6914 -0.2933 -0.2086 0.098 Uiso 1 1 calc R . . . .
H8'B H -0.5946 -0.1895 -0.2074 0.098 Uiso 1 1 calc R . . . .
H8'C H -0.6313 -0.3220 -0.2960 0.098 Uiso 1 1 calc R . . . .
C9' C -0.3656(17) -0.2937(13) -0.1748(13) 0.067(3) Uani 1 1 d . . . . .
H9'A H -0.2994 -0.3388 -0.1440 0.081 Uiso 1 1 calc R . . . .
H9'B H -0.3872 -0.3279 -0.2499 0.081 Uiso 1 1 calc R . . . .
C10' C -0.9213(14) -0.3744(11) -0.1246(10) 0.058(3) Uani 1 1 d . . . . .
C11' C -0.9570(17) -0.2850(12) -0.0410(12) 0.065(3) Uani 1 1 d . . . . .
H11A H -0.9254 -0.3052 0.0204 0.097 Uiso 1 1 calc R . . . .
H11B H -0.9157 -0.2026 -0.0244 0.097 Uiso 1 1 calc R . . . .
H11C H -1.0531 -0.2892 -0.0647 0.097 Uiso 1 1 calc R . . . .
C12' C -0.7964(17) -0.5718(14) 0.0251(10) 0.067(4) Uani 1 1 d . . . . .
H12A H -0.8198 -0.5741 0.0820 0.101 Uiso 1 1 calc R . . . .
H12B H -0.8214 -0.6529 -0.0295 0.101 Uiso 1 1 calc R . . . .
H12C H -0.7010 -0.5461 0.0497 0.101 Uiso 1 1 calc R . . . .
C13' C -0.3025(19) -0.1606(14) -0.1328(16) 0.075(4) Uani 1 1 d . . . . .
H13A H -0.2236 -0.1556 -0.1490 0.113 Uiso 1 1 calc R . . . .
H13B H -0.3657 -0.1150 -0.1643 0.113 Uiso 1 1 calc R . . . .
H13C H -0.2777 -0.1259 -0.0581 0.113 Uiso 1 1 calc R . . . .
O1A O -0.6213(10) -0.4272(10) -0.4731(7) 0.065(2) Uani 1 1 d . . . . .
O2A O -0.6972(7) -0.3516(6) -0.6918(5) 0.0432(16) Uani 1 1 d . . . . .
O3A O -0.2888(8) -0.1592(6) -0.4014(5) 0.0441(16) Uani 1 1 d . . . . .
O4A O -0.5013(8) -0.5179(6) -0.7032(6) 0.0469(17) Uani 1 1 d . . . . .
C1A C -0.1488(11) -0.1662(9) -0.3899(8) 0.044(2) Uani 1 1 d . . . . .
C2A C -0.1242(11) -0.1276(9) -0.4681(8) 0.042(2) Uani 1 1 d . . . . .
H2A H -0.1776 -0.1809 -0.5411 0.051 Uiso 1 1 calc R . . . .
C3A C -0.1348(13) 0.0125(11) -0.4404(11) 0.056(3) Uani 1 1 d . . . . .
H3AA H -0.1564 0.0380 -0.4996 0.068 Uiso 1 1 calc R . . . .
H3AB H -0.1933 0.0413 -0.4021 0.068 Uiso 1 1 calc R . . . .
C4A C 0.0152(11) 0.0415(9) -0.3710(10) 0.050(2) Uani 1 1 d . . . . .
H4A H 0.0662 0.1141 -0.3685 0.059 Uiso 1 1 calc R . . . .
C5A C 0.0272(12) 0.0384(9) -0.2656(8) 0.049(2) Uani 1 1 d . . . . .
H5AA H 0.0038 0.1145 -0.2257 0.059 Uiso 1 1 calc R . . . .
H5AB H 0.1202 0.0351 -0.2269 0.059 Uiso 1 1 calc R . . . .
C6A C -0.0658(12) -0.0755(10) -0.2761(8) 0.048(2) Uani 1 1 d . . . . .
H6AA H -0.0099 -0.1217 -0.2386 0.057 Uiso 1 1 calc R . . . .
H6AB H -0.1278 -0.0442 -0.2418 0.057 Uiso 1 1 calc R . . . .
C7A C -0.1309(12) -0.3043(9) -0.4045(8) 0.045(2) Uani 1 1 d . . . . .
H7AA H -0.0368 -0.3122 -0.3908 0.054 Uiso 1 1 calc R . . . .
H7AB H -0.1553 -0.3250 -0.3537 0.054 Uiso 1 1 calc R . . . .
C8A C 0.0287(13) -0.0869(9) -0.4450(8) 0.047(2) Uani 1 1 d . . . . .
C9A C 0.0477(16) -0.0779(13) -0.5419(9) 0.064(3) Uani 1 1 d . . . . .
H9AA H -0.0196 -0.0351 -0.5730 0.096 Uiso 1 1 calc R . . . .
H9AB H 0.1356 -0.0332 -0.5210 0.096 Uiso 1 1 calc R . . . .
H9AC H 0.0390 -0.1599 -0.5920 0.096 Uiso 1 1 calc R . . . .
C10A C 0.1390(12) -0.1565(12) -0.3971(12) 0.063(3) Uani 1 1 d . . . . .
H10D H 0.1292 -0.1633 -0.3365 0.094 Uiso 1 1 calc R . . . .
H10E H 0.1298 -0.2380 -0.4480 0.094 Uiso 1 1 calc R . . . .
H10F H 0.2264 -0.1113 -0.3770 0.094 Uiso 1 1 calc R . . . .
C1B C -0.3555(11) -0.3587(9) -0.5409(8) 0.040(2) Uani 1 1 d . . . . .
C2B C -0.4787(9) -0.4240(8) -0.6240(6) 0.0340(18) Uani 1 1 d . . . . .
C3B C -0.6006(11) -0.3600(8) -0.6027(7) 0.041(2) Uani 1 1 d . . . . .
C4B C -0.5251(11) -0.2341(9) -0.5104(8) 0.045(2) Uani 1 1 d . . . . .
H4BA H -0.5412 -0.1650 -0.5332 0.054 Uiso 1 1 calc R . . . .
H4BB H -0.5540 -0.2206 -0.4522 0.054 Uiso 1 1 calc R . . . .
C5B C -0.3806(11) -0.2486(10) -0.4800(9) 0.044(2) Uani 1 1 d . . . . .
C6B C -0.2174(11) -0.3972(9) -0.5155(8) 0.042(2) Uani 1 1 d . . . . .
H6BA H -0.1793 -0.3897 -0.5654 0.050 Uiso 1 1 calc R . . . .
C7B C -0.2218(12) -0.5308(10) -0.5192(9) 0.048(2) Uani 1 1 d . . . . .
H7BA H -0.2728 -0.5851 -0.5924 0.057 Uiso 1 1 calc R . . . .
C8B C -0.2940(14) -0.5581(10) -0.4551(10) 0.057(3) Uani 1 1 d . . . . .
H8BA H -0.3819 -0.5347 -0.4745 0.085 Uiso 1 1 calc R . . . .
H8BB H -0.3024 -0.6451 -0.4682 0.085 Uiso 1 1 calc R . . . .
H8BC H -0.2434 -0.5117 -0.3820 0.085 Uiso 1 1 calc R . . . .
C9B C -0.0836(13) -0.5667(10) -0.4901(8) 0.052(3) Uani 1 1 d . . . . .
H9BA H -0.0314 -0.5154 -0.4173 0.062 Uiso 1 1 calc R . . . .
H9BB H -0.0399 -0.5477 -0.5322 0.062 Uiso 1 1 calc R . . . .
C10B C -0.6606(12) -0.4425(12) -0.5620(10) 0.054(3) Uani 1 1 d . . . . .
C11B C -0.7669(10) -0.5473(11) -0.6466(10) 0.051(3) Uani 1 1 d . . . . .
H11D H -0.7830 -0.5412 -0.7132 0.076 Uiso 1 1 calc R . . . .
H11E H -0.7372 -0.6248 -0.6475 0.076 Uiso 1 1 calc R . . . .
H11F H -0.8487 -0.5430 -0.6333 0.076 Uiso 1 1 calc R . . . .
C12B C -0.6510(15) -0.2875(12) -0.7419(10) 0.058(3) Uani 1 1 d . . . . .
H12D H -0.7249 -0.2870 -0.8018 0.088 Uiso 1 1 calc R . . . .
H12E H -0.6129 -0.2037 -0.6941 0.088 Uiso 1 1 calc R . . . .
H12F H -0.5834 -0.3278 -0.7642 0.088 Uiso 1 1 calc R . . . .
C13B C -0.0786(18) -0.7016(13) -0.5036(11) 0.070(4) Uani 1 1 d . . . . .
H13D H 0.0135 -0.7151 -0.4831 0.106 Uiso 1 1 calc R . . . .
H13E H -0.1188 -0.7214 -0.4606 0.106 Uiso 1 1 calc R . . . .
H13F H -0.1273 -0.7538 -0.5758 0.106 Uiso 1 1 calc R . . . .
O1C O -0.2114(10) -0.4860(9) -0.9875(6) 0.061(2) Uani 1 1 d . . . . .
O2C O -0.2392(7) -0.3378(7) -0.7464(5) 0.0439(16) Uani 1 1 d . . . . .
O3C O -0.4929(7) -0.7345(7) -0.9567(6) 0.0453(16) Uani 1 1 d . . . . .
O4C O -0.0754(7) -0.5074(7) -0.7001(5) 0.0445(16) Uani 1 1 d . . . . .
C1C C -0.4935(12) -0.8516(9) -0.9321(9) 0.044(2) Uani 1 1 d . . . . .
C2C C -0.5385(10) -0.8154(9) -0.8389(8) 0.038(2) Uani 1 1 d . . . . .
H2C H -0.4843 -0.7410 -0.7788 0.046 Uiso 1 1 calc R . . . .
C3C C -0.6910(11) -0.8123(11) -0.8796(8) 0.045(2) Uani 1 1 d . . . . .
H3CA H -0.7244 -0.7937 -0.9425 0.054 Uiso 1 1 calc R . . . .
H3CB H -0.7227 -0.7615 -0.8267 0.054 Uiso 1 1 calc R . . . .
C4C C -0.7100(12) -0.9518(11) -0.9000(9) 0.047(2) Uani 1 1 d . . . . .
H4C H -0.7877 -0.9829 -0.8897 0.056 Uiso 1 1 calc R . . . .
C5C C -0.7020(12) -1.0195(10) -1.0068(9) 0.047(2) Uani 1 1 d . . . . .
H5CA H -0.7903 -1.0319 -1.0609 0.057 Uiso 1 1 calc R . . . .
H5CB H -0.6783 -1.1006 -1.0110 0.057 Uiso 1 1 calc R . . . .
C6C C -0.5977(10) -0.9493(11) -1.0293(10) 0.050(2) Uani 1 1 d . . . . .
H6CA H -0.5517 -1.0093 -1.0647 0.060 Uiso 1 1 calc R . . . .
H6CB H -0.6458 -0.9098 -1.0765 0.060 Uiso 1 1 calc R . . . .
C7C C -0.3506(11) -0.8804(10) -0.9094(9) 0.045(2) Uani 1 1 d . . . . .
H7CA H -0.3285 -0.8922 -0.9705 0.054 Uiso 1 1 calc R . . . .
H7CB H -0.3471 -0.9578 -0.8981 0.054 Uiso 1 1 calc R . . . .
C8C C -0.5715(10) -0.9289(10) -0.8097(8) 0.043(2) Uani 1 1 d . . . . .
C9C C -0.5768(14) -0.8796(15) -0.7015(11) 0.064(3) Uani 1 1 d . . . . .
H9CA H -0.6263 -0.8113 -0.6948 0.095 Uiso 1 1 calc R . . . .
H9CB H -0.6206 -0.9442 -0.6912 0.095 Uiso 1 1 calc R . . . .
H9CC H -0.4869 -0.8521 -0.6496 0.095 Uiso 1 1 calc R . . . .
C10C C -0.4928(12) -1.0370(10) -0.8192(11) 0.051(3) Uani 1 1 d . . . . .
H10G H -0.4890 -1.0689 -0.8877 0.076 Uiso 1 1 calc R . . . .
H10H H -0.4031 -1.0091 -0.7671 0.076 Uiso 1 1 calc R . . . .
H10I H -0.5368 -1.1013 -0.8087 0.076 Uiso 1 1 calc R . . . .
C1D C -0.2691(10) -0.6602(10) -0.8285(8) 0.039(2) Uani 1 1 d . . . . .
C2D C -0.1850(9) -0.5419(9) -0.7738(9) 0.041(2) Uani 1 1 d . . . . .
C3D C -0.2521(11) -0.4502(10) -0.8278(8) 0.042(2) Uani 1 1 d . . . . .
C4D C -0.3907(10) -0.5189(10) -0.8970(8) 0.042(2) Uani 1 1 d . . . . .
H4DA H -0.4126 -0.5213 -0.9676 0.050 Uiso 1 1 calc R . . . .
H4DB H -0.4564 -0.4791 -0.8703 0.050 Uiso 1 1 calc R . . . .
C5D C -0.3904(10) -0.6487(10) -0.8964(8) 0.041(2) Uani 1 1 d . . . . .
C6D C -0.2444(11) -0.7797(10) -0.8142(8) 0.042(2) Uani 1 1 d . . . . .
H6D H -0.2609 -0.7762 -0.7517 0.050 Uiso 1 1 calc R . . . .
C7D C -0.0984(11) -0.8062(11) -0.7987(9) 0.047(2) Uani 1 1 d . . . . .
H7D H -0.0381 -0.7396 -0.7343 0.056 Uiso 1 1 calc R . . . .
C8D C -0.0550(11) -0.8038(12) -0.8880(10) 0.052(3) Uani 1 1 d . . . . .
H8DA H -0.0671 -0.7260 -0.8964 0.078 Uiso 1 1 calc R . . . .
H8DB H 0.0381 -0.8133 -0.8710 0.078 Uiso 1 1 calc R . . . .
H8DC H -0.1091 -0.8705 -0.9520 0.078 Uiso 1 1 calc R . . . .
C9D C -0.0819(12) -0.9289(12) -0.7800(10) 0.052(3) Uani 1 1 d . . . . .
H9DA H -0.1166 -0.9988 -0.8467 0.062 Uiso 1 1 calc R . . . .
H9DB H -0.1330 -0.9366 -0.7387 0.062 Uiso 1 1 calc R . . . .
C10D C -0.1658(12) -0.4326(12) -0.8908(10) 0.051(3) Uani 1 1 d . . . . .
C11D C -0.0305(14) -0.3541(15) -0.8304(10) 0.060(3) Uani 1 1 d . . . . .
H11G H -0.0151 -0.3217 -0.7570 0.090 Uiso 1 1 calc R . . . .
H11H H 0.0375 -0.4033 -0.8419 0.090 Uiso 1 1 calc R . . . .
H11I H -0.0266 -0.2866 -0.8532 0.090 Uiso 1 1 calc R . . . .
C12D C -0.2994(13) -0.2463(10) -0.7829(10) 0.057(3) Uani 1 1 d . . . . .
H12G H -0.2877 -0.1713 -0.7241 0.085 Uiso 1 1 calc R . . . .
H12H H -0.2573 -0.2302 -0.8262 0.085 Uiso 1 1 calc R . . . .
H12I H -0.3938 -0.2758 -0.8230 0.085 Uiso 1 1 calc R . . . .
C13D C 0.0692(14) -0.9304(13) -0.7215(11) 0.058(3) Uani 1 1 d . . . . .
H13G H 0.0789 -1.0066 -0.7100 0.087 Uiso 1 1 calc R . . . .
H13H H 0.1192 -0.9237 -0.7630 0.087 Uiso 1 1 calc R . . . .
H13I H 0.1029 -0.8617 -0.6552 0.087 Uiso 1 1 calc R . . . .

loop_
_atom_site_aniso_label
_atom_site_aniso_U_11
_atom_site_aniso_U_22
_atom_site_aniso_U_33
_atom_site_aniso_U_23
_atom_site_aniso_U_13
_atom_site_aniso_U_12
O1 0.113(8) 0.080(7) 0.030(4) 0.028(4) 0.015(4) 0.041(6)
O2 0.058(4) 0.042(4) 0.049(4) 0.018(3) 0.023(3) 0.018(3)
O3 0.066(5) 0.032(4) 0.030(3) -0.003(3) 0.012(3) 0.010(3)
O4 0.070(5) 0.022(3) 0.027(3) -0.002(3) 0.012(3) 0.008(3)
C1 0.077(7) 0.034(5) 0.028(5) 0.014(4) 0.014(4) 0.010(5)
C2 0.082(8) 0.041(6) 0.032(5) 0.019(5) 0.017(5) 0.003(5)
C3 0.076(7) 0.030(5) 0.038(5) 0.010(4) 0.016(5) 0.002(5)
C4 0.083(8) 0.015(4) 0.038(6) 0.003(4) 0.012(5) 0.012(4)
C5 0.076(7) 0.039(5) 0.029(5) 0.007(4) 0.015(5) 0.016(5)
C6 0.083(8) 0.045(6) 0.033(5) 0.018(5) 0.022(5) 0.020(5)
C7 0.081(7) 0.029(5) 0.029(5) 0.006(4) 0.031(4) 0.022(5)
C8 0.064(6) 0.033(5) 0.029(5) 0.012(4) 0.008(4) 0.004(4)
C9 0.078(8) 0.053(7) 0.034(5) 0.013(5) 0.015(5) 0.019(6)
C10 0.059(7) 0.058(7) 0.066(8) 0.023(6) 0.028(6) 0.013(5)
C1' 0.068(6) 0.035(5) 0.013(4) 0.000(4) 0.012(4) 0.020(4)
C2' 0.057(6) 0.041(5) 0.042(6) 0.022(5) 0.023(4) 0.020(4)
C3' 0.066(6) 0.034(5) 0.019(4) -0.002(4) 0.004(4) 0.002(4)
C4' 0.060(7) 0.044(6) 0.041(6) 0.001(5) 0.015(5) 0.014(5)
C5' 0.056(6) 0.033(5) 0.025(4) -0.005(4) 0.019(4) 0.010(4)
C6' 0.060(6) 0.036(5) 0.028(5) 0.009(4) 0.016(4) 0.013(4)
C7' 0.079(7) 0.026(5) 0.039(5) 0.011(4) 0.024(5) 0.015(4)
C8' 0.115(11) 0.041(6) 0.042(6) 0.024(5) 0.021(6) 0.023(6)
C9' 0.094(10) 0.039(6) 0.072(9) 0.011(6) 0.045(8) 0.011(6)
C10' 0.082(8) 0.037(6) 0.042(6) 0.011(5) 0.013(5) 0.017(5)
C11' 0.099(10) 0.045(6) 0.059(7) 0.025(6) 0.033(7) 0.030(6)
C12' 0.107(10) 0.058(7) 0.042(6) 0.030(6) 0.022(6) 0.030(7)
C13' 0.094(10) 0.044(7) 0.097(12) 0.021(7) 0.053(9) 0.007(7)
O1A 0.077(6) 0.080(7) 0.039(5) 0.024(5) 0.022(4) 0.006(5)
O2A 0.054(4) 0.029(3) 0.035(4) 0.004(3) 0.012(3) 0.006(3)
O3A 0.059(4) 0.024(3) 0.030(3) -0.001(3) 0.005(3) 0.001(3)
O4A 0.063(4) 0.023(3) 0.035(4) -0.003(3) 0.009(3) 0.003(3)
C1A 0.059(6) 0.026(5) 0.034(5) 0.008(4) 0.005(4) 0.010(4)
C2A 0.062(6) 0.024(4) 0.027(4) 0.002(4) 0.007(4) 0.010(4)
C3A 0.069(7) 0.037(6) 0.061(7) 0.025(5) 0.015(5) 0.015(5)
C4A 0.051(6) 0.026(4) 0.059(7) 0.010(5) 0.013(5) 0.003(4)
C5A 0.061(6) 0.023(4) 0.035(5) -0.008(4) 0.006(4) -0.006(4)
C6A 0.065(6) 0.038(5) 0.028(5) 0.014(4) 0.002(4) 0.006(4)
C7A 0.068(6) 0.030(5) 0.026(4) 0.008(4) 0.007(4) 0.005(4)
C8A 0.075(7) 0.026(5) 0.031(5) 0.000(4) 0.018(4) 0.007(4)
C9A 0.098(10) 0.047(7) 0.028(5) -0.003(5) 0.020(6) -0.007(6)
C10A 0.046(6) 0.041(6) 0.074(9) 0.004(6) 0.010(5) 0.004(5)
C1B 0.055(5) 0.028(4) 0.025(4) -0.001(4) 0.012(4) 0.000(4)
C2B 0.045(5) 0.027(4) 0.018(4) 0.001(3) 0.005(3) 0.004(3)
C3B 0.062(6) 0.023(4) 0.018(4) -0.004(3) 0.005(4) 0.005(4)
C4B 0.047(5) 0.024(4) 0.038(5) -0.004(4) 0.004(4) 0.000(4)
C5B 0.053(6) 0.035(5) 0.039(5) 0.010(4) 0.015(4) 0.005(4)
C6B 0.056(6) 0.026(5) 0.034(5) 0.003(4) 0.015(4) 0.002(4)
C7B 0.062(6) 0.034(5) 0.033(5) 0.009(4) 0.006(4) 0.003(4)
C8B 0.085(8) 0.025(5) 0.055(7) 0.017(5) 0.017(6) 0.010(5)
C9B 0.083(8) 0.040(6) 0.022(4) 0.011(4) 0.007(4) 0.019(5)
C10B 0.054(6) 0.059(7) 0.055(7) 0.026(6) 0.022(5) 0.014(5)
C11B 0.035(5) 0.048(6) 0.059(7) 0.015(5) 0.011(4) 0.003(4)
C12B 0.081(8) 0.045(6) 0.043(6) 0.017(5) 0.016(5) 0.018(5)
C13B 0.111(11) 0.052(7) 0.044(6) 0.021(6) 0.020(6) 0.039(7)
O1C 0.076(5) 0.067(6) 0.032(4) 0.016(4) 0.014(4) 0.004(4)
O2C 0.053(4) 0.039(4) 0.030(3) 0.008(3) 0.009(3) 0.014(3)
O3C 0.051(4) 0.048(4) 0.038(4) 0.020(3) 0.014(3) 0.009(3)
O4C 0.051(4) 0.035(4) 0.031(3) 0.006(3) 0.003(3) 0.004(3)
C1C 0.061(6) 0.033(5) 0.041(5) 0.013(4) 0.021(4) 0.006(4)
C2C 0.045(5) 0.027(4) 0.045(5) 0.013(4) 0.022(4) 0.014(4)
C3C 0.054(6) 0.045(6) 0.035(5) 0.014(4) 0.017(4) 0.015(4)
C4C 0.056(6) 0.051(6) 0.042(6) 0.023(5) 0.022(4) 0.014(5)
C5C 0.059(6) 0.038(5) 0.036(5) 0.012(4) 0.010(4) 0.007(4)
C6C 0.043(5) 0.050(6) 0.061(7) 0.028(6) 0.018(5) 0.008(4)
C7C 0.053(6) 0.037(5) 0.043(5) 0.017(5) 0.015(4) 0.003(4)
C8C 0.047(5) 0.040(5) 0.041(5) 0.019(4) 0.013(4) 0.010(4)
C9C 0.064(7) 0.073(9) 0.053(7) 0.018(7) 0.027(6) 0.015(6)
C10C 0.060(6) 0.032(5) 0.066(7) 0.025(5) 0.023(5) 0.011(4)
C1D 0.046(5) 0.041(5) 0.029(4) 0.009(4) 0.018(4) 0.017(4)
C2D 0.036(5) 0.036(5) 0.052(6) 0.018(5) 0.015(4) 0.008(4)
C3D 0.059(6) 0.039(5) 0.032(5) 0.017(4) 0.020(4) 0.019(4)
C4D 0.039(5) 0.047(6) 0.040(5) 0.021(5) 0.011(4) 0.010(4)
C5D 0.038(5) 0.052(6) 0.030(5) 0.013(4) 0.012(4) 0.009(4)
C6D 0.056(6) 0.038(5) 0.032(5) 0.016(4) 0.016(4) 0.009(4)
C7D 0.051(6) 0.045(6) 0.037(5) 0.016(5) 0.008(4) 0.007(4)
C8D 0.044(5) 0.060(7) 0.059(7) 0.030(6) 0.021(5) 0.017(5)
C9D 0.062(6) 0.051(6) 0.047(6) 0.024(5) 0.020(5) 0.017(5)
C10D 0.052(6) 0.057(7) 0.053(7) 0.026(6) 0.026(5) 0.025(5)
C11D 0.065(7) 0.074(8) 0.046(6) 0.026(6) 0.023(5) 0.014(6)
C12D 0.059(6) 0.030(5) 0.057(7) 0.010(5) 0.001(5) 0.011(4)
C13D 0.065(7) 0.063(7) 0.051(6) 0.029(6) 0.019(5) 0.023(6)

loop_
_atom_type_symbol
_atom_type_description
_atom_type_scat_dispersion_real
_atom_type_scat_dispersion_imag
_atom_type_scat_source
C C 0.0181 0.0091 'International Tables Vol C Tables 4.2.6.8 and 6.1.1.4'
H H 0.0000 0.0000 'International Tables Vol C Tables 4.2.6.8 and 6.1.1.4'
O O 0.0492 0.0322 'International Tables Vol C Tables 4.2.6.8 and 6.1.1.4'

loop_
_geom_angle_atom_site_label_1
_geom_angle_atom_site_label_2
_geom_angle_atom_site_label_3
_geom_angle
_geom_angle_site_symmetry_1
_geom_angle_site_symmetry_3
_geom_angle_publ_flag
C3' O2 C12' 116.3(10) . . ?
C5' O3 C1 114.3(8) . . ?
O3 C1 C2 106.3(9) . . ?
O3 C1 C6 103.9(9) . . ?
O3 C1 C7 107.8(9) . . ?
C2 C1 C6 109.0(9) . . ?
C7 C1 C2 116.3(10) . . ?
C7 C1 C6 112.6(9) . . ?
C1 C2 H2 113.6 . . ?
C3 C2 C1 109.1(9) . . ?
C3 C2 H2 113.6 . . ?
C3 C2 C8 89.6(9) . . ?
C8 C2 C1 115.0(9) . . ?
C8 C2 H2 113.6 . . ?
C2 C3 H3A 114.7 . . ?
C2 C3 H3B 114.7 . . ?
C2 C3 C4 83.6(9) . . ?
H3A C3 H3B 111.8 . . ?
C4 C3 H3A 114.7 . . ?
C4 C3 H3B 114.7 . . ?
C3 C4 H4 115.5 . . ?
C5 C4 C3 106.8(10) . . ?
C5 C4 H4 115.5 . . ?
C5 C4 C8 113.3(9) . . ?
C8 C4 C3 86.7(8) . . ?
C8 C4 H4 115.5 . . ?
C4 C5 H5A 108.9 . . ?
C4 C5 H5B 108.9 . . ?
C4 C5 C6 113.2(9) . . ?
H5A C5 H5B 107.8 . . ?
C6 C5 H5A 108.9 . . ?
C6 C5 H5B 108.9 . . ?
C1 C6 C5 116.4(9) . . ?
C1 C6 H6A 108.2 . . ?
C1 C6 H6B 108.2 . . ?
C5 C6 H6A 108.2 . . ?
C5 C6 H6B 108.2 . . ?
H6A C6 H6B 107.3 . . ?
C1 C7 H7A 109.0 . . ?
C1 C7 H7B 109.0 . . ?
C1 C7 C6' 112.8(9) . . ?
H7A C7 H7B 107.8 . . ?
C6' C7 H7A 109.0 . . ?
C6' C7 H7B 109.0 . . ?
C2 C8 C10 123.4(9) . . ?
C4 C8 C2 86.5(9) . . ?
C4 C8 C10 117.0(10) . . ?
C9 C8 C2 110.1(10) . . ?
C9 C8 C4 112.1(9) . . ?
C9 C8 C10 106.7(11) . . ?
C8 C9 H9A 109.5 . . ?
C8 C9 H9B 109.5 . . ?
C8 C9 H9C 109.5 . . ?
H9A C9 H9B 109.5 . . ?
H9A C9 H9C 109.5 . . ?
H9B C9 H9C 109.5 . . ?
C8 C10 H10A 109.5 . . ?
C8 C10 H10B 109.5 . . ?
C8 C10 H10C 109.5 . . ?
H10A C10 H10B 109.5 . . ?
H10A C10 H10C 109.5 . . ?
H10B C10 H10C 109.5 . . ?
C2' C1' C6' 130.7(10) . . ?
C5' C1' C2' 106.6(10) . . ?
C5' C1' C6' 122.6(9) . . ?
O4 C2' C1' 127.2(11) . . ?
O4 C2' C3' 123.9(10) . . ?
C1' C2' C3' 108.9(9) . . ?
O2 C3' C2' 112.5(8) . . ?
O2 C3' C4' 115.9(9) . . ?
O2 C3' C10' 106.9(10) . . ?
C4' C3' C2' 104.5(10) . . ?
C10' C3' C2' 103.8(9) . . ?
C10' C3' C4' 112.6(9) . . ?
C3' C4' H4'A 111.3 . . ?
C3' C4' H4'B 111.3 . . ?
H4'A C4' H4'B 109.2 . . ?
C5' C4' C3' 102.2(10) . . ?
C5' C4' H4'A 111.3 . . ?
C5' C4' H4'B 111.3 . . ?
O3 C5' C1' 126.0(10) . . ?
O3 C5' C4' 117.5(9) . . ?
C1' C5' C4' 116.5(9) . . ?
C7 C6' H6' 108.6 . . ?
C7 C6' C7' 110.6(8) . . ?
C1' C6' C7 107.5(9) . . ?
C1' C6' H6' 108.6 . . ?
C1' C6' C7' 112.8(9) . . ?
C7' C6' H6' 108.6 . . ?
C6' C7' H7' 106.9 . . ?
C8' C7' C6' 112.5(10) . . ?
C8' C7' H7' 106.9 . . ?
C9' C7' C6' 111.0(9) . . ?
C9' C7' H7' 106.9 . . ?
C9' C7' C8' 112.2(11) . . ?
C7' C8' H8'A 109.5 . . ?
C7' C8' H8'B 109.5 . . ?
C7' C8' H8'C 109.5 . . ?
H8'A C8' H8'B 109.5 . . ?
H8'A C8' H8'C 109.5 . . ?
H8'B C8' H8'C 109.5 . . ?
C7' C9' H9'A 108.3 . . ?
C7' C9' H9'B 108.3 . . ?
H9'A C9' H9'B 107.4 . . ?
C13' C9' C7' 115.9(12) . . ?
C13' C9' H9'A 108.3 . . ?
C13' C9' H9'B 108.3 . . ?
O1 C10' C3' 120.9(12) . . ?
O1 C10' C11' 121.7(10) . . ?
C11' C10' C3' 117.4(10) . . ?
C10' C11' H11A 109.5 . . ?
C10' C11' H11B 109.5 . . ?
C10' C11' H11C 109.5 . . ?
H11A C11' H11B 109.5 . . ?
H11A C11' H11C 109.5 . . ?
H11B C11' H11C 109.5 . . ?
O2 C12' H12A 109.5 . . ?
O2 C12' H12B 109.5 . . ?
O2 C12' H12C 109.5 . . ?
H12A C12' H12B 109.5 . . ?
H12A C12' H12C 109.5 . . ?
H12B C12' H12C 109.5 . . ?
C9' C13' H13A 109.5 . . ?
C9' C13' H13B 109.5 . . ?
C9' C13' H13C 109.5 . . ?
H13A C13' H13B 109.5 . . ?
H13A C13' H13C 109.5 . . ?
H13B C13' H13C 109.5 . . ?
C3B O2A C12B 116.1(9) . . ?
C5B O3A C1A 117.1(8) . . ?
O3A C1A C2A 108.4(7) . . ?
O3A C1A C6A 104.5(9) . . ?
O3A C1A C7A 105.7(9) . . ?
C2A C1A C6A 112.2(9) . . ?
C2A C1A C7A 113.8(9) . . ?
C6A C1A C7A 111.6(7) . . ?
C1A C2A H2A 114.6 . . ?
C1A C2A C3A 108.7(9) . . ?
C1A C2A C8A 115.4(8) . . ?
C3A C2A H2A 114.6 . . ?
C3A C2A C8A 85.4(8) . . ?
C8A C2A H2A 114.6 . . ?
C2A C3A H3AA 114.0 . . ?
C2A C3A H3AB 114.0 . . ?
H3AA C3A H3AB 111.2 . . ?
C4A C3A C2A 88.1(8) . . ?
C4A C3A H3AA 114.0 . . ?
C4A C3A H3AB 114.0 . . ?
C3A C4A H4A 115.9 . . ?
C3A C4A C8A 87.0(9) . . ?
C5A C4A C3A 107.4(10) . . ?
C5A C4A H4A 115.9 . . ?
C5A C4A C8A 110.9(8) . . ?
C8A C4A H4A 115.9 . . ?
C4A C5A H5AA 109.0 . . ?
C4A C5A H5AB 109.0 . . ?
C4A C5A C6A 113.0(8) . . ?
H5AA C5A H5AB 107.8 . . ?
C6A C5A H5AA 109.0 . . ?
C6A C5A H5AB 109.0 . . ?
C1A C6A C5A 115.5(9) . . ?
C1A C6A H6AA 108.4 . . ?
C1A C6A H6AB 108.4 . . ?
C5A C6A H6AA 108.4 . . ?
C5A C6A H6AB 108.4 . . ?
H6AA C6A H6AB 107.5 . . ?
C1A C7A H7AA 109.1 . . ?
C1A C7A H7AB 109.1 . . ?
H7AA C7A H7AB 107.8 . . ?
C6B C7A C1A 112.7(8) . . ?
C6B C7A H7AA 109.1 . . ?
C6B C7A H7AB 109.1 . . ?
C4A C8A C2A 86.2(8) . . ?
C9A C8A C2A 111.7(10) . . ?
C9A C8A C4A 111.4(9) . . ?
C9A C8A C10A 107.9(12) . . ?
C10A C8A C2A 120.6(10) . . ?
C10A C8A C4A 117.7(10) . . ?
C8A C9A H9AA 109.5 . . ?
C8A C9A H9AB 109.5 . . ?
C8A C9A H9AC 109.5 . . ?
H9AA C9A H9AB 109.5 . . ?
H9AA C9A H9AC 109.5 . . ?
H9AB C9A H9AC 109.5 . . ?
C8A C10A H10D 109.5 . . ?
C8A C10A H10E 109.5 . . ?
C8A C10A H10F 109.5 . . ?
H10D C10A H10E 109.5 . . ?
H10D C10A H10F 109.5 . . ?
H10E C10A H10F 109.5 . . ?
C2B C1B C6B 129.1(9) . . ?
C5B C1B C2B 108.1(9) . . ?
C5B C1B C6B 122.7(9) . . ?
O4A C2B C1B 130.5(10) . . ?
O4A C2B C3B 119.6(8) . . ?
C1B C2B C3B 109.9(8) . . ?
O2A C3B C2B 113.5(8) . . ?
O2A C3B C4B 116.3(8) . . ?
O2A C3B C10B 110.9(9) . . ?
C4B C3B C2B 101.6(8) . . ?
C10B C3B C2B 104.0(8) . . ?
C10B C3B C4B 109.5(9) . . ?
C3B C4B H4BA 110.9 . . ?
C3B C4B H4BB 110.9 . . ?
H4BA C4B H4BB 108.9 . . ?
C5B C4B C3B 104.2(9) . . ?
C5B C4B H4BA 110.9 . . ?
C5B C4B H4BB 110.9 . . ?
O3A C5B C1B 125.5(10) . . ?
O3A C5B C4B 119.8(9) . . ?
C1B C5B C4B 114.7(9) . . ?
C7A C6B H6BA 109.4 . . ?
C1B C6B C7A 105.7(9) . . ?
C1B C6B H6BA 109.4 . . ?
C1B C6B C7B 112.2(9) . . ?
C7B C6B C7A 110.8(8) . . ?
C7B C6B H6BA 109.4 . . ?
C6B C7B H7BA 106.6 . . ?
C8B C7B C6B 114.3(10) . . ?
C8B C7B H7BA 106.6 . . ?
C9B C7B C6B 111.8(10) . . ?
C9B C7B H7BA 106.6 . . ?
C9B C7B C8B 110.4(9) . . ?
C7B C8B H8BA 109.5 . . ?
C7B C8B H8BB 109.5 . . ?
C7B C8B H8BC 109.5 . . ?
H8BA C8B H8BB 109.5 . . ?
H8BA C8B H8BC 109.5 . . ?
H8BB C8B H8BC 109.5 . . ?
C7B C9B H9BA 108.3 . . ?
C7B C9B H9BB 108.3 . . ?
C7B C9B C13B 115.8(12) . . ?
H9BA C9B H9BB 107.4 . . ?
C13B C9B H9BA 108.3 . . ?
C13B C9B H9BB 108.3 . . ?
O1A C10B C3B 122.1(12) . . ?
O1A C10B C11B 124.0(12) . . ?
C11B C10B C3B 113.8(10) . . ?
C10B C11B H11D 109.5 . . ?
C10B C11B H11E 109.5 . . ?
C10B C11B H11F 109.5 . . ?
H11D C11B H11E 109.5 . . ?
H11D C11B H11F 109.5 . . ?
H11E C11B H11F 109.5 . . ?
O2A C12B H12D 109.5 . . ?
O2A C12B H12E 109.5 . . ?
O2A C12B H12F 109.5 . . ?
H12D C12B H12E 109.5 . . ?
H12D C12B H12F 109.5 . . ?
H12E C12B H12F 109.5 . . ?
C9B C13B H13D 109.5 . . ?
C9B C13B H13E 109.5 . . ?
C9B C13B H13F 109.5 . . ?
H13D C13B H13E 109.5 . . ?
H13D C13B H13F 109.5 . . ?
H13E C13B H13F 109.5 . . ?
C3D O2C C12D 112.8(8) . . ?
C5D O3C C1C 116.0(7) . . ?
O3C C1C C2C 104.0(7) . . ?
C6C C1C O3C 105.5(8) . . ?
C6C C1C C2C 111.6(9) . . ?
C6C C1C C7C 113.7(9) . . ?
C7C C1C O3C 105.5(8) . . ?
C7C C1C C2C 115.4(9) . . ?
C1C C2C H2C 114.7 . . ?
C1C C2C C3C 108.4(9) . . ?
C1C C2C C8C 114.0(8) . . ?
C3C C2C H2C 114.7 . . ?
C3C C2C C8C 87.1(7) . . ?
C8C C2C H2C 114.7 . . ?
C2C C3C H3CA 114.2 . . ?
C2C C3C H3CB 114.2 . . ?
C2C C3C C4C 86.6(7) . . ?
H3CA C3C H3CB 111.4 . . ?
C4C C3C H3CA 114.2 . . ?
C4C C3C H3CB 114.2 . . ?
C3C C4C H4C 115.7 . . ?
C3C C4C C8C 88.5(8) . . ?
C5C C4C C3C 106.4(9) . . ?
C5C C4C H4C 115.7 . . ?
C5C C4C C8C 111.4(9) . . ?
C8C C4C H4C 115.7 . . ?
C4C C5C H5CA 108.8 . . ?
C4C C5C H5CB 108.8 . . ?
C4C C5C C6C 113.7(10) . . ?
H5CA C5C H5CB 107.7 . . ?
C6C C5C H5CA 108.8 . . ?
C6C C5C H5CB 108.8 . . ?
C1C C6C C5C 114.1(10) . . ?
C1C C6C H6CA 108.7 . . ?
C1C C6C H6CB 108.7 . . ?
C5C C6C H6CA 108.7 . . ?
C5C C6C H6CB 108.7 . . ?
H6CA C6C H6CB 107.6 . . ?
C1C C7C H7CA 108.8 . . ?
C1C C7C H7CB 108.8 . . ?
C1C C7C C6D 114.0(9) . . ?
H7CA C7C H7CB 107.7 . . ?
C6D C7C H7CA 108.8 . . ?
C6D C7C H7CB 108.8 . . ?
C4C C8C C2C 84.4(7) . . ?
C9C C8C C2C 109.2(10) . . ?
C9C C8C C4C 114.1(10) . . ?
C9C C8C C10C 108.9(10) . . ?
C10C C8C C2C 122.5(9) . . ?
C10C C8C C4C 116.1(10) . . ?
C8C C9C H9CA 109.5 . . ?
C8C C9C H9CB 109.5 . . ?
C8C C9C H9CC 109.5 . . ?
H9CA C9C H9CB 109.5 . . ?
H9CA C9C H9CC 109.5 . . ?
H9CB C9C H9CC 109.5 . . ?
C8C C10C H10G 109.5 . . ?
C8C C10C H10H 109.5 . . ?
C8C C10C H10I 109.5 . . ?
H10G C10C H10H 109.5 . . ?
H10G C10C H10I 109.5 . . ?
H10H C10C H10I 109.5 . . ?
C2D C1D C6D 129.1(9) . . ?
C5D C1D C2D 109.0(9) . . ?
C5D C1D C6D 121.7(10) . . ?
O4C C2D C1D 130.9(9) . . ?
O4C C2D C3D 120.6(9) . . ?
C1D C2D C3D 108.4(9) . . ?
O2C C3D C2D 106.2(8) . . ?
O2C C3D C4D 117.7(9) . . ?
O2C C3D C10D 109.6(9) . . ?
C4D C3D C2D 103.1(8) . . ?
C4D C3D C10D 112.9(9) . . ?
C10D C3D C2D 106.1(8) . . ?
C3D C4D H4DA 110.5 . . ?
C3D C4D H4DB 110.5 . . ?
C3D C4D C5D 106.1(7) . . ?
H4DA C4D H4DB 108.7 . . ?
C5D C4D H4DA 110.5 . . ?
C5D C4D H4DB 110.5 . . ?
O3C C5D C1D 127.1(10) . . ?
O3C C5D C4D 121.2(8) . . ?
C1D C5D C4D 111.7(9) . . ?
C7C C6D H6D 108.0 . . ?
C7C C6D C7D 112.8(9) . . ?
C1D C6D C7C 106.1(8) . . ?
C1D C6D H6D 108.0 . . ?
C1D C6D C7D 113.7(9) . . ?
C7D C6D H6D 108.0 . . ?
C6D C7D H7D 106.9 . . ?
C8D C7D C6D 113.4(8) . . ?
C8D C7D H7D 106.9 . . ?
C8D C7D C9D 112.7(10) . . ?
C9D C7D C6D 109.5(9) . . ?
C9D C7D H7D 106.9 . . ?
C7D C8D H8DA 109.5 . . ?
C7D C8D H8DB 109.5 . . ?
C7D C8D H8DC 109.5 . . ?
H8DA C8D H8DB 109.5 . . ?
H8DA C8D H8DC 109.5 . . ?
H8DB C8D H8DC 109.5 . . ?
C7D C9D H9DA 109.7 . . ?
C7D C9D H9DB 109.7 . . ?
C7D C9D C13D 109.8(10) . . ?
H9DA C9D H9DB 108.2 . . ?
C13D C9D H9DA 109.7 . . ?
C13D C9D H9DB 109.7 . . ?
O1C C10D C3D 119.1(11) . . ?
O1C C10D C11D 123.0(11) . . ?
C11D C10D C3D 117.9(10) . . ?
C10D C11D H11G 109.5 . . ?
C10D C11D H11H 109.5 . . ?
C10D C11D H11I 109.5 . . ?
H11G C11D H11H 109.5 . . ?
H11G C11D H11I 109.5 . . ?
H11H C11D H11I 109.5 . . ?
O2C C12D H12G 109.5 . . ?
O2C C12D H12H 109.5 . . ?
O2C C12D H12I 109.5 . . ?
H12G C12D H12H 109.5 . . ?
H12G C12D H12I 109.5 . . ?
H12H C12D H12I 109.5 . . ?
C9D C13D H13G 109.5 . . ?
C9D C13D H13H 109.5 . . ?
C9D C13D H13I 109.5 . . ?
H13G C13D H13H 109.5 . . ?
H13G C13D H13I 109.5 . . ?
H13H C13D H13I 109.5 . . ?

loop_
_geom_bond_atom_site_label_1
_geom_bond_atom_site_label_2
_geom_bond_distance
_geom_bond_site_symmetry_2
_geom_bond_publ_flag
O1 C10' 1.227(16) . ?
O2 C3' 1.399(14) . ?
O2 C12' 1.409(14) . ?
O3 C1 1.482(16) . ?
O3 C5' 1.347(12) . ?
O4 C2' 1.200(14) . ?
C1 C2 1.542(14) . ?
C1 C6 1.552(16) . ?
C1 C7 1.511(15) . ?
C2 H2 0.9800 . ?
C2 C3 1.532(16) . ?
C2 C8 1.542(19) . ?
C3 H3A 0.9700 . ?
C3 H3B 0.9700 . ?
C3 C4 1.623(19) . ?
C4 H4 0.9800 . ?
C4 C5 1.495(14) . ?
C4 C8 1.530(14) . ?
C5 H5A 0.9700 . ?
C5 H5B 0.9700 . ?
C5 C6 1.564(15) . ?
C6 H6A 0.9700 . ?
C6 H6B 0.9700 . ?
C7 H7A 0.9700 . ?
C7 H7B 0.9700 . ?
C7 C6' 1.534(14) . ?
C8 C9 1.525(14) . ?
C8 C10 1.555(17) . ?
C9 H9A 0.9600 . ?
C9 H9B 0.9600 . ?
C9 H9C 0.9600 . ?
C10 H10A 0.9600 . ?
C10 H10B 0.9600 . ?
C10 H10C 0.9600 . ?
C1' C2' 1.455(15) . ?
C1' C5' 1.354(16) . ?
C1' C6' 1.486(17) . ?
C2' C3' 1.575(17) . ?
C3' C4' 1.530(15) . ?
C3' C10' 1.524(14) . ?
C4' H4'A 0.9700 . ?
C4' H4'B 0.9700 . ?
C4' C5' 1.521(17) . ?
C6' H6' 0.9800 . ?
C6' C7' 1.575(14) . ?
C7' H7' 0.9800 . ?
C7' C8' 1.538(16) . ?
C7' C9' 1.52(2) . ?
C8' H8'A 0.9600 . ?
C8' H8'B 0.9600 . ?
C8' H8'C 0.9600 . ?
C9' H9'A 0.9700 . ?
C9' H9'B 0.9700 . ?
C9' C13' 1.50(2) . ?
C10' C11' 1.48(2) . ?
C11' H11A 0.9600 . ?
C11' H11B 0.9600 . ?
C11' H11C 0.9600 . ?
C12' H12A 0.9600 . ?
C12' H12B 0.9600 . ?
C12' H12C 0.9600 . ?
C13' H13A 0.9600 . ?
C13' H13B 0.9600 . ?
C13' H13C 0.9600 . ?
O1A C10B 1.169(16) . ?
O2A C3B 1.395(11) . ?
O2A C12B 1.401(17) . ?
O3A C1A 1.458(15) . ?
O3A C5B 1.313(13) . ?
O4A C2B 1.232(12) . ?
C1A C2A 1.466(16) . ?
C1A C6A 1.552(14) . ?
C1A C7A 1.570(12) . ?
C2A H2A 0.9800 . ?
C2A C3A 1.554(13) . ?
C2A C8A 1.580(18) . ?
C3A H3AA 0.9700 . ?
C3A H3AB 0.9700 . ?
C3A C4A 1.530(16) . ?
C4A H4A 0.9800 . ?
C4A C5A 1.520(18) . ?
C4A C8A 1.558(15) . ?
C5A H5AA 0.9700 . ?
C5A H5AB 0.9700 . ?
C5A C6A 1.573(16) . ?
C6A H6AA 0.9700 . ?
C6A H6AB 0.9700 . ?
C7A H7AA 0.9700 . ?
C7A H7AB 0.9700 . ?
C7A C6B 1.541(14) . ?
C8A C9A 1.542(17) . ?
C8A C10A 1.551(16) . ?
C9A H9AA 0.9600 . ?
C9A H9AB 0.9600 . ?
C9A H9AC 0.9600 . ?
C10A H10D 0.9600 . ?
C10A H10E 0.9600 . ?
C10A H10F 0.9600 . ?
C1B C2B 1.418(13) . ?
C1B C5B 1.378(15) . ?
C1B C6B 1.513(16) . ?
C2B C3B 1.587(14) . ?
C3B C4B 1.567(12) . ?
C3B C10B 1.527(17) . ?
C4B H4BA 0.9700 . ?
C4B H4BB 0.9700 . ?
C4B C5B 1.486(15) . ?
C6B H6BA 0.9800 . ?
C6B C7B 1.537(13) . ?
C7B H7BA 0.9800 . ?
C7B C8B 1.511(19) . ?
C7B C9B 1.504(17) . ?
C8B H8BA 0.9600 . ?
C8B H8BB 0.9600 . ?
C8B H8BC 0.9600 . ?
C9B H9BA 0.9700 . ?
C9B H9BB 0.9700 . ?
C9B C13B 1.517(16) . ?
C10B C11B 1.497(18) . ?
C11B H11D 0.9600 . ?
C11B H11E 0.9600 . ?
C11B H11F 0.9600 . ?
C12B H12D 0.9600 . ?
C12B H12E 0.9600 . ?
C12B H12F 0.9600 . ?
C13B H13D 0.9600 . ?
C13B H13E 0.9600 . ?
C13B H13F 0.9600 . ?
O1C C10D 1.239(16) . ?
O2C C3D 1.398(13) . ?
O2C C12D 1.421(12) . ?
O3C C1C 1.526(12) . ?
O3C C5D 1.288(14) . ?
O4C C2D 1.230(13) . ?
C1C C2C 1.533(15) . ?
C1C C6C 1.516(17) . ?
C1C C7C 1.520(16) . ?
C2C H2C 0.9800 . ?
C2C C3C 1.540(14) . ?
C2C C8C 1.591(13) . ?
C3C H3CA 0.9700 . ?
C3C H3CB 0.9700 . ?
C3C C4C 1.541(15) . ?
C4C H4C 0.9800 . ?
C4C C5C 1.524(17) . ?
C4C C8C 1.552(14) . ?
C5C H5CA 0.9700 . ?
C5C H5CB 0.9700 . ?
C5C C6C 1.559(16) . ?
C6C H6CA 0.9700 . ?
C6C H6CB 0.9700 . ?
C7C H7CA 0.9700 . ?
C7C H7CB 0.9700 . ?
C7C C6D 1.527(15) . ?
C8C C9C 1.513(18) . ?
C8C C10C 1.521(14) . ?
C9C H9CA 0.9600 . ?
C9C H9CB 0.9600 . ?
C9C H9CC 0.9600 . ?
C10C H10G 0.9600 . ?
C10C H10H 0.9600 . ?
C10C H10I 0.9600 . ?
C1D C2D 1.427(16) . ?
C1D C5D 1.381(14) . ?
C1D C6D 1.491(13) . ?
C2D C3D 1.583(12) . ?
C3D C4D 1.490(16) . ?
C3D C10D 1.571(15) . ?
C4D H4DA 0.9700 . ?
C4D H4DB 0.9700 . ?
C4D C5D 1.513(15) . ?
C6D H6D 0.9800 . ?
C6D C7D 1.555(16) . ?
C7D H7D 0.9800 . ?
C7D C8D 1.542(17) . ?
C7D C9D 1.547(15) . ?
C8D H8DA 0.9600 . ?
C8D H8DB 0.9600 . ?
C8D H8DC 0.9600 . ?
C9D H9DA 0.9700 . ?
C9D H9DB 0.9700 . ?
C9D C13D 1.552(17) . ?
C10D C11D 1.49(2) . ?
C11D H11G 0.9600 . ?
C11D H11H 0.9600 . ?
C11D H11I 0.9600 . ?
C12D H12G 0.9600 . ?
C12D H12H 0.9600 . ?
C12D H12I 0.9600 . ?
C13D H13G 0.9600 . ?
C13D H13H 0.9600 . ?
C13D H13I 0.9600 . ?

loop_
_geom_torsion_atom_site_label_1
_geom_torsion_atom_site_label_2
_geom_torsion_atom_site_label_3
_geom_torsion_atom_site_label_4
_geom_torsion
_geom_torsion_site_symmetry_1
_geom_torsion_site_symmetry_2
_geom_torsion_site_symmetry_3
_geom_torsion_site_symmetry_4
_geom_torsion_publ_flag
O2 C3' C4' C5' -131.0(10) . . . . ?
O2 C3' C10' O1 -158.9(13) . . . . ?
O2 C3' C10' C11' 23.1(16) . . . . ?
O3 C1 C2 C3 65.5(12) . . . . ?
O3 C1 C2 C8 164.3(8) . . . . ?
O3 C1 C6 C5 -122.9(11) . . . . ?
O3 C1 C7 C6' 63.0(11) . . . . ?
O4 C2' C3' O2 -45.1(12) . . . . ?
O4 C2' C3' C4' -171.6(9) . . . . ?
O4 C2' C3' C10' 70.2(12) . . . . ?
C1 O3 C5' C1' 12.7(14) . . . . ?
C1 O3 C5' C4' -168.1(9) . . . . ?
C1 C2 C3 C4 89.5(11) . . . . ?
C1 C2 C8 C4 -82.4(10) . . . . ?
C1 C2 C8 C9 165.3(10) . . . . ?
C1 C2 C8 C10 37.9(15) . . . . ?
C1 C7 C6' C1' -44.6(12) . . . . ?
C1 C7 C6' C7' -168.0(9) . . . . ?
C2 C1 C6 C5 -9.9(16) . . . . ?
C2 C1 C7 C6' -56.1(14) . . . . ?
C2 C3 C4 C5 -86.2(9) . . . . ?
C2 C3 C4 C8 27.2(7) . . . . ?
C3 C2 C8 C4 28.6(8) . . . . ?
C3 C2 C8 C9 -83.7(10) . . . . ?
C3 C2 C8 C10 148.8(11) . . . . ?
C3 C4 C5 C6 41.8(13) . . . . ?
C3 C4 C8 C2 -26.9(7) . . . . ?
C3 C4 C8 C9 83.4(11) . . . . ?
C3 C4 C8 C10 -152.9(9) . . . . ?
C4 C5 C6 C1 10.0(17) . . . . ?
C5 C4 C8 C2 80.0(11) . . . . ?
C5 C4 C8 C9 -169.8(11) . . . . ?
C5 C4 C8 C10 -46.1(14) . . . . ?
C6 C1 C2 C3 -46.0(14) . . . . ?
C6 C1 C2 C8 52.8(13) . . . . ?
C6 C1 C7 C6' 177.0(10) . . . . ?
C7 C1 C2 C3 -174.6(10) . . . . ?
C7 C1 C2 C8 -75.8(13) . . . . ?
C7 C1 C6 C5 120.8(12) . . . . ?
C7 C6' C7' C8' 67.3(13) . . . . ?
C7 C6' C7' C9' -59.4(13) . . . . ?
C8 C2 C3 C4 -26.9(7) . . . . ?
C8 C4 C5 C6 -51.9(16) . . . . ?
C1' C2' C3' O2 137.5(8) . . . . ?
C1' C2' C3' C4' 11.0(10) . . . . ?
C1' C2' C3' C10' -107.3(9) . . . . ?
C1' C6' C7' C8' -53.0(13) . . . . ?
C1' C6' C7' C9' -179.7(10) . . . . ?
C2' C1' C5' O3 -174.1(9) . . . . ?
C2' C1' C5' C4' 6.6(12) . . . . ?
C2' C1' C6' C7 -169.5(9) . . . . ?
C2' C1' C6' C7' -47.4(13) . . . . ?
C2' C3' C4' C5' -6.6(10) . . . . ?
C2' C3' C10' O1 82.0(15) . . . . ?
C2' C3' C10' C11' -96.0(14) . . . . ?
C3' C4' C5' O3 -178.9(9) . . . . ?
C3' C4' C5' C1' 0.4(12) . . . . ?
C4' C3' C10' O1 -30.4(19) . . . . ?
C4' C3' C10' C11' 151.6(13) . . . . ?
C5' O3 C1 C2 80.3(10) . . . . ?
C5' O3 C1 C6 -164.7(8) . . . . ?
C5' O3 C1 C7 -45.1(11) . . . . ?
C5' C1' C2' O4 171.9(9) . . . . ?
C5' C1' C2' C3' -10.8(10) . . . . ?
C5' C1' C6' C7 10.6(12) . . . . ?
C5' C1' C6' C7' 132.7(10) . . . . ?
C6' C1' C2' O4 -8.0(16) . . . . ?
C6' C1' C2' C3' 169.3(9) . . . . ?
C6' C1' C5' O3 5.8(15) . . . . ?
C6' C1' C5' C4' -173.4(9) . . . . ?
C6' C7' C9' C13' -161.2(13) . . . . ?
C8' C7' C9' C13' 71.9(18) . . . . ?
C10' C3' C4' C5' 105.4(12) . . . . ?
C12' O2 C3' C2' -64.5(13) . . . . ?
C12' O2 C3' C4' 55.7(14) . . . . ?
C12' O2 C3' C10' -177.8(11) . . . . ?
O2A C3B C4B C5B -132.4(10) . . . . ?
O2A C3B C10B O1A -150.0(11) . . . . ?
O2A C3B C10B C11B 33.5(12) . . . . ?
O3A C1A C2A C3A 66.8(10) . . . . ?
O3A C1A C2A C8A 160.7(7) . . . . ?
O3A C1A C6A C5A -117.3(10) . . . . ?
O3A C1A C7A C6B 64.3(12) . . . . ?
O4A C2B C3B O2A -43.2(12) . . . . ?
O4A C2B C3B C4B -168.8(9) . . . . ?
O4A C2B C3B C10B 77.4(11) . . . . ?
C1A O3A C5B C1B 12.3(14) . . . . ?
C1A O3A C5B C4B -166.8(9) . . . . ?
C1A C2A C3A C4A 88.2(11) . . . . ?
C1A C2A C8A C4A -82.0(9) . . . . ?
C1A C2A C8A C9A 166.5(9) . . . . ?
C1A C2A C8A C10A 38.1(14) . . . . ?
C1A C7A C6B C1B -45.5(12) . . . . ?
C1A C7A C6B C7B -167.2(10) . . . . ?
C2A C1A C6A C5A -0.1(13) . . . . ?
C2A C1A C7A C6B -54.5(13) . . . . ?
C2A C3A C4A C5A -83.6(10) . . . . ?
C2A C3A C4A C8A 27.4(9) . . . . ?
C3A C2A C8A C4A 26.6(8) . . . . ?
C3A C2A C8A C9A -84.9(10) . . . . ?
C3A C2A C8A C10A 146.7(11) . . . . ?
C3A C4A C5A C6A 44.1(12) . . . . ?
C3A C4A C8A C2A -27.0(8) . . . . ?
C3A C4A C8A C9A 84.9(12) . . . . ?
C3A C4A C8A C10A -149.8(12) . . . . ?
C4A C5A C6A C1A 2.1(14) . . . . ?
C5A C4A C8A C2A 80.6(9) . . . . ?
C5A C4A C8A C9A -167.6(10) . . . . ?
C5A C4A C8A C10A -42.2(15) . . . . ?
C6A C1A C2A C3A -48.0(12) . . . . ?
C6A C1A C2A C8A 45.9(11) . . . . ?
C6A C1A C7A C6B 177.3(10) . . . . ?
C7A C1A C2A C3A -175.9(9) . . . . ?
C7A C1A C2A C8A -82.0(11) . . . . ?
C7A C1A C6A C5A 129.0(11) . . . . ?
C7A C6B C7B C8B 66.3(13) . . . . ?
C7A C6B C7B C9B -60.1(13) . . . . ?
C8A C2A C3A C4A -27.1(9) . . . . ?
C8A C4A C5A C6A -49.4(13) . . . . ?
C1B C2B C3B O2A 138.0(8) . . . . ?
C1B C2B C3B C4B 12.4(10) . . . . ?
C1B C2B C3B C10B -101.4(9) . . . . ?
C1B C6B C7B C8B -51.5(12) . . . . ?
C1B C6B C7B C9B -177.9(9) . . . . ?
C2B C1B C5B O3A -173.7(9) . . . . ?
C2B C1B C5B C4B 5.4(13) . . . . ?
C2B C1B C6B C7A -167.7(10) . . . . ?
C2B C1B C6B C7B -46.9(14) . . . . ?
C2B C3B C4B C5B -8.6(10) . . . . ?
C2B C3B C10B O1A 87.6(13) . . . . ?
C2B C3B C10B C11B -88.9(10) . . . . ?
C3B C4B C5B O3A -178.1(9) . . . . ?
C3B C4B C5B C1B 2.8(12) . . . . ?
C4B C3B C10B O1A -20.3(16) . . . . ?
C4B C3B C10B C11B 163.1(9) . . . . ?
C5B O3A C1A C2A 76.9(10) . . . . ?
C5B O3A C1A C6A -163.3(8) . . . . ?
C5B O3A C1A C7A -45.4(11) . . . . ?
C5B C1B C2B O4A 170.1(10) . . . . ?
C5B C1B C2B C3B -11.3(11) . . . . ?
C5B C1B C6B C7A 10.5(13) . . . . ?
C5B C1B C6B C7B 131.3(11) . . . . ?
C6B C1B C2B O4A -11.5(18) . . . . ?
C6B C1B C2B C3B 167.1(10) . . . . ?
C6B C1B C5B O3A 7.8(16) . . . . ?
C6B C1B C5B C4B -173.1(10) . . . . ?
C6B C7B C9B C13B -173.1(10) . . . . ?
C8B C7B C9B C13B 58.4(13) . . . . ?
C10B C3B C4B C5B 100.9(10) . . . . ?
C12B O2A C3B C2B -57.8(11) . . . . ?
C12B O2A C3B C4B 59.6(13) . . . . ?
C12B O2A C3B C10B -174.4(9) . . . . ?
O2C C3D C4D C5D -126.4(9) . . . . ?
O2C C3D C10D O1C -141.0(10) . . . . ?
O2C C3D C10D C11D 40.4(12) . . . . ?
O3C C1C C2C C3C 75.0(10) . . . . ?
O3C C1C C2C C8C 170.1(8) . . . . ?
O3C C1C C6C C5C -130.0(9) . . . . ?
O3C C1C C7C C6D 62.5(10) . . . . ?
O4C C2D C3D O2C -45.3(13) . . . . ?
O4C C2D C3D C4D -169.7(10) . . . . ?
O4C C2D C3D C10D 71.3(13) . . . . ?
C1C O3C C5D C1D 15.6(15) . . . . ?
C1C O3C C5D C4D -166.9(9) . . . . ?
C1C C2C C3C C4C 87.3(8) . . . . ?
C1C C2C C8C C4C -81.9(9) . . . . ?
C1C C2C C8C C9C 164.5(9) . . . . ?
C1C C2C C8C C10C 35.6(14) . . . . ?
C1C C7C C6D C1D -49.8(11) . . . . ?
C1C C7C C6D C7D -174.9(8) . . . . ?
C2C C1C C6C C5C -17.8(11) . . . . ?
C2C C1C C7C C6D -51.6(11) . . . . ?
C2C C3C C4C C5C -84.1(9) . . . . ?
C2C C3C C4C C8C 27.8(8) . . . . ?
C3C C2C C8C C4C 26.9(8) . . . . ?
C3C C2C C8C C9C -86.6(10) . . . . ?
C3C C2C C8C C10C 144.5(11) . . . . ?
C3C C4C C5C C6C 36.5(11) . . . . ?
C3C C4C C8C C2C -26.9(8) . . . . ?
C3C C4C C8C C9C 81.6(11) . . . . ?
C3C C4C C8C C10C -150.4(10) . . . . ?
C4C C5C C6C C1C 18.8(12) . . . . ?
C5C C4C C8C C2C 80.2(9) . . . . ?
C5C C4C C8C C9C -171.3(10) . . . . ?
C5C C4C C8C C10C -43.4(13) . . . . ?
C6C C1C C2C C3C -38.2(10) . . . . ?
C6C C1C C2C C8C 56.9(11) . . . . ?
C6C C1C C7C C6D 177.6(8) . . . . ?
C7C C1C C2C C3C -170.1(8) . . . . ?
C7C C1C C2C C8C -74.9(11) . . . . ?
C7C C1C C6C C5C 114.8(10) . . . . ?
C7C C6D C7D C8D 65.3(12) . . . . ?
C7C C6D C7D C9D -61.5(11) . . . . ?
C8C C2C C3C C4C -27.1(8) . . . . ?
C8C C4C C5C C6C -58.5(11) . . . . ?
C1D C2D C3D O2C 137.4(9) . . . . ?
C1D C2D C3D C4D 12.9(11) . . . . ?
C1D C2D C3D C10D -106.0(10) . . . . ?
C1D C6D C7D C8D -55.5(13) . . . . ?
C1D C6D C7D C9D 177.6(9) . . . . ?
C2D C1D C5D O3C -177.9(10) . . . . ?
C2D C1D C5D C4D 4.4(12) . . . . ?
C2D C1D C6D C7C -166.9(10) . . . . ?
C2D C1D C6D C7D -42.3(15) . . . . ?
C2D C3D C4D C5D -9.9(11) . . . . ?
C2D C3D C10D O1C 104.7(11) . . . . ?
C2D C3D C10D C11D -73.9(13) . . . . ?
C3D C4D C5D O3C -173.7(9) . . . . ?
C3D C4D C5D C1D 4.2(12) . . . . ?
C4D C3D C10D O1C -7.6(14) . . . . ?
C4D C3D C10D C11D 173.8(10) . . . . ?
C5D O3C C1C C2C 78.8(10) . . . . ?
C5D O3C C1C C6C -163.7(9) . . . . ?
C5D O3C C1C C7C -43.0(12) . . . . ?
C5D C1D C2D O4C 172.2(12) . . . . ?
C5D C1D C2D C3D -10.8(11) . . . . ?
C5D C1D C6D C7C 18.5(13) . . . . ?
C5D C1D C6D C7D 143.1(10) . . . . ?
C6D C1D C2D O4C -3(2) . . . . ?
C6D C1D C2D C3D 174.0(10) . . . . ?
C6D C1D C5D O3C -2.3(16) . . . . ?
C6D C1D C5D C4D 179.9(9) . . . . ?
C6D C7D C9D C13D -157.2(10) . . . . ?
C8D C7D C9D C13D 75.6(12) . . . . ?
C10D C3D C4D C5D 104.2(9) . . . . ?
C12D O2C C3D C2D -178.1(9) . . . . ?
C12D O2C C3D C4D -63.2(12) . . . . ?
C12D O2C C3D C10D 67.7(11) . . . . ?

loop_
_twin_individual_id
_twin_individual_mass_fraction_refined
1 0.731(10)
2 0.269(10)
